data_2243065
loop_
_publ_author_name
'Bogdanov, Georgii'
'Tillotson, John P.'
'Bustos, Jenna'
'Fonari, Marina'
'Timofeeva, Tatiana V.'

_publ_section_title
;
 Crystal structure of tetramethylammonium
 1,1,7,7-tetracyanohepta-2,4,6-trienide
;
_journal_coeditor_code NR2075
_journal_issue 9
_journal_name_full 'Acta Crystallographica Section E'
_journal_page_first 1344
_journal_page_last 1347
_journal_paper_doi 10.1107/S2056989019011411
_journal_volume 75
_journal_year 2019
_chemical_formula_moiety 'C4 H12 N +, C11 H5 N4 -'
_chemical_formula_sum 'C15 H17 N5'
_chemical_formula_weight 267.33
_chemical_name_systematic
;
Tetramethylammonium 1,1,7,7-tetracyanohepta-2,4,6-trienide
;
_space_group_crystal_system monoclinic
_space_group_IT_number 14
_space_group_name_Hall '-P 2yn'
_space_group_name_H-M_alt 'P 1 21/n 1'
_symmetry_space_group_name_Hall '-P 2yn'
_symmetry_space_group_name_H-M 'P 1 21/n 1'
_atom_sites_solution_hydrogens geom
_atom_sites_solution_primary direct
_atom_sites_solution_secondary difmap
_audit_creation_method
;
Olex2 1.2
(compiled 2018.05.29 svn.r3508 for OlexSys, GUI svn.r5506)
;
_cell_angle_alpha 90
_cell_angle_beta 107.8856(17)
_cell_angle_gamma 90
_cell_formula_units_Z 4
_cell_length_a 10.6043(5)
_cell_length_b 9.4168(4)
_cell_length_c 16.4423(7)
_cell_measurement_reflns_used 6241
_cell_measurement_temperature 150(2)
_cell_measurement_theta_max 25.61
_cell_measurement_theta_min 2.60
_cell_volume 1562.55(12)
_computing_cell_refinement
;
SAINT (Bruker, 2016)
;
_computing_data_collection
;
APEX3 (Bruker, 2018)
;
_computing_data_reduction
;
SAINT (Bruker, 2016)
;
_computing_molecular_graphics
;
<i>OLEX2</i> (Dolomanov et al., 2009)
;
_computing_publication_material
;
<i>OLEX2</i> (Dolomanov et al., 2009)
;
_computing_structure_refinement
;
SHELXL2018 (Sheldrick, 2015b)
;
_computing_structure_solution
;
SHELXT2017 (Sheldrick, 2015a)
;
_diffrn_ambient_temperature 150.15
_diffrn_measured_fraction_theta_full 0.999
_diffrn_measured_fraction_theta_max 0.995
_diffrn_measurement_device_type 'Bruker APEXII CCD'
_diffrn_measurement_method '\f and \w scans'
_diffrn_radiation_type MoK\a
_diffrn_radiation_wavelength 0.71073
_diffrn_reflns_av_R_equivalents 0.0965
_diffrn_reflns_av_unetI/netI 0.0558
_diffrn_reflns_limit_h_max 17
_diffrn_reflns_limit_h_min -17
_diffrn_reflns_limit_k_max 15
_diffrn_reflns_limit_k_min -15
_diffrn_reflns_limit_l_max 26
_diffrn_reflns_limit_l_min -26
_diffrn_reflns_number 64536
_diffrn_reflns_theta_full 25.242
_diffrn_reflns_theta_max 35.153
_diffrn_reflns_theta_min 2.524
_diffrn_source 'sealed X-ray tube'
_diffrn_standards_number 0
_exptl_absorpt_coefficient_mu 0.072
_exptl_absorpt_correction_T_max 0.7469
_exptl_absorpt_correction_T_min 0.6544
_exptl_absorpt_correction_type multi-scan
_exptl_absorpt_process_details
;
(SADABS; Bruker, 2016)
;
_exptl_crystal_colour 'light blue'
_exptl_crystal_density_diffrn 1.136
_exptl_crystal_density_method 'not measured'
_exptl_crystal_description block
_exptl_crystal_F_000 568
_exptl_crystal_size_max 0.35
_exptl_crystal_size_mid 0.21
_exptl_crystal_size_min 0.15
_refine_diff_density_max 0.501
_refine_diff_density_min -0.514
_refine_ls_extinction_method none
_refine_ls_goodness_of_fit_ref 1.025
_refine_ls_hydrogen_treatment constr
_refine_ls_matrix_type full
_refine_ls_number_parameters 179
_refine_ls_number_reflns 6914
_refine_ls_number_restraints 51
_refine_ls_restrained_S_all 1.038
_refine_ls_R_factor_all 0.1271
_refine_ls_R_factor_gt 0.0666
_refine_ls_shift/su_max 0.000
_refine_ls_shift/su_mean 0.000
_refine_ls_structure_factor_coef Fsqd
_refine_ls_weighting_details 'w=1/[\s^2^(Fo^2^)+(0.0941P)^2^+0.3740P] where P=(Fo^2^+2Fc^2^)/3'
_refine_ls_weighting_scheme calc
_refine_ls_wR_factor_gt 0.1804
_refine_ls_wR_factor_ref 0.2214
_reflns_number_gt 3657
_reflns_number_total 6914
_reflns_threshold_expression 'I > 2\s(I)'
_cod_data_source_file nr2075sup1.cif
_cod_data_source_block I
_cod_database_code 2243065
_shelx_space_group_comment
;
The symmetry employed for this shelxl refinement is uniquely defined
by the following loop, which should always be used as a source of
symmetry information in preference to the above space-group names.
They are only intended as comments.
;
_shelx_estimated_absorpt_t_min 0.975
_shelx_estimated_absorpt_t_max 0.989

loop_
_space_group_symop_operation_xyz
'x, y, z'
'-x+1/2, y+1/2, -z+1/2'
'-x, -y, -z'
'x-1/2, -y-1/2, z-1/2'

loop_
_atom_site_type_symbol
_atom_site_label
_atom_site_fract_x
_atom_site_fract_y
_atom_site_fract_z
_atom_site_U_iso_or_equiv
_atom_site_adp_type
_atom_site_calc_flag
_atom_site_occupancy
_atom_site_disorder_assembly
_atom_site_disorder_group
N N1 0.54341(16) 0.24960(18) 0.22446(9) 0.0608(4) Uani d 1 . .
N N2 0.36705(18) 0.37537(19) -0.04834(9) 0.0631(4) Uani d 1 . .
N N3 -0.17214(16) 0.90748(17) -0.16118(8) 0.0548(4) Uani d 1 . .
N N4 -0.29656(17) 1.11815(18) 0.04221(10) 0.0617(4) Uani d 1 . .
C C1 0.46618(16) 0.31235(16) 0.17174(9) 0.0439(3) Uani d 1 . .
C C2 0.37143(14) 0.39111(14) 0.10849(8) 0.0375(3) Uani d 1 . .
C C3 0.37173(16) 0.37974(16) 0.02231(9) 0.0433(3) Uani d 1 . .
C C4 0.28203(14) 0.48084(14) 0.12984(8) 0.0360(3) Uani d 1 . .
H H4 0.286927 0.486600 0.188411 0.043 Uiso calc 1 . .
C C5 0.18676(15) 0.56214(15) 0.07251(8) 0.0391(3) Uani d 1 . .
H H5 0.178726 0.553107 0.013587 0.047 Uiso calc 1 . .
C C6 0.10204(14) 0.65596(15) 0.09478(8) 0.0374(3) Uani d 1 . .
H H6 0.107502 0.663852 0.153364 0.045 Uiso calc 1 . .
C C7 0.00981(15) 0.73879(15) 0.03587(8) 0.0385(3) Uani d 1 . .
H H7 0.001958 0.726481 -0.022824 0.046 Uiso calc 1 . .
C C8 -0.07162(13) 0.83809(14) 0.05642(8) 0.0356(3) Uani d 1 . .
H H8 -0.068286 0.846208 0.114637 0.043 Uiso calc 1 . .
C C9 -0.15824(14) 0.92700(15) -0.00276(8) 0.0363(3) Uani d 1 . .
C C10 -0.16767(14) 0.91795(16) -0.09079(9) 0.0400(3) Uani d 1 . .
C C11 -0.23544(16) 1.03238(17) 0.02185(9) 0.0432(3) Uani d 1 . .
N N5 0.93087(11) 0.33415(12) 0.26390(7) 0.0352(2) Uani d 1 . .
C C12 0.90376(19) 0.17881(17) 0.25738(11) 0.0514(4) Uani d 1 . .
H H12A 0.924319 0.138185 0.314851 0.077 Uiso calc 1 . .
H H12B 0.810076 0.162583 0.226183 0.077 Uiso calc 1 . .
H H12C 0.959035 0.133384 0.226798 0.077 Uiso calc 1 . .
C C13 0.8536(4) 0.4046(3) 0.18099(17) 0.0490(7) Uiso d 0.663(9) A 1
H H13A 0.871124 0.507013 0.184931 0.073 Uiso calc 0.663(9) A 1
H H13B 0.881000 0.364754 0.133987 0.073 Uiso calc 0.663(9) A 1
H H13C 0.758711 0.387889 0.170296 0.073 Uiso calc 0.663(9) A 1
C C14 0.8909(4) 0.4015(3) 0.3353(2) 0.0435(7) Uiso d 0.663(9) A 1
H H14A 0.910320 0.503380 0.337393 0.065 Uiso calc 0.663(9) A 1
H H14B 0.795749 0.387336 0.325245 0.065 Uiso calc 0.663(9) A 1
H H14C 0.940554 0.357500 0.389733 0.065 Uiso calc 0.663(9) A 1
C C15 1.0755(3) 0.3641(3) 0.2819(2) 0.0496(8) Uiso d 0.663(9) A 1
H H15A 1.090359 0.466948 0.285821 0.074 Uiso calc 0.663(9) A 1
H H15B 1.125448 0.319406 0.336004 0.074 Uiso calc 0.663(9) A 1
H H15C 1.105413 0.325613 0.235551 0.074 Uiso calc 0.663(9) A 1
C C13A 1.0743(7) 0.3428(10) 0.3146(7) 0.088(3) Uiso d 0.337(9) A 2
H H13D 1.088217 0.297754 0.370414 0.132 Uiso calc 0.337(9) A 2
H H13E 1.127343 0.293692 0.283871 0.132 Uiso calc 0.337(9) A 2
H H13F 1.101335 0.442639 0.322782 0.132 Uiso calc 0.337(9) A 2
C C14A 0.9016(9) 0.3989(6) 0.1798(3) 0.0563(16) Uiso d 0.337(9) A 2
H H14D 0.920339 0.500938 0.186074 0.084 Uiso calc 0.337(9) A 2
H H14E 0.956852 0.355127 0.148616 0.084 Uiso calc 0.337(9) A 2
H H14F 0.807893 0.384326 0.148001 0.084 Uiso calc 0.337(9) A 2
C C15A 0.8467(7) 0.3965(5) 0.3131(4) 0.0457(14) Uiso d 0.337(9) A 2
H H15D 0.868380 0.351102 0.369345 0.069 Uiso calc 0.337(9) A 2
H H15E 0.863637 0.498739 0.320288 0.069 Uiso calc 0.337(9) A 2
H H15F 0.753021 0.380433 0.281860 0.069 Uiso calc 0.337(9) A 2

loop_
_atom_site_aniso_label
_atom_site_aniso_U_11
_atom_site_aniso_U_22
_atom_site_aniso_U_33
_atom_site_aniso_U_12
_atom_site_aniso_U_13
_atom_site_aniso_U_23
N1 0.0710(10) 0.0648(10) 0.0455(8) 0.0213(8) 0.0162(7) 0.0058(7)
N2 0.0830(11) 0.0716(10) 0.0389(7) 0.0087(9) 0.0247(7) -0.0069(7)
N3 0.0652(9) 0.0656(9) 0.0338(6) 0.0110(7) 0.0155(6) 0.0044(6)
N4 0.0747(10) 0.0625(10) 0.0571(9) 0.0175(8) 0.0339(8) 0.0059(7)
C1 0.0545(9) 0.0407(8) 0.0379(7) 0.0050(6) 0.0166(6) -0.0010(6)
C2 0.0480(7) 0.0346(6) 0.0301(6) -0.0007(5) 0.0121(5) -0.0019(5)
C3 0.0543(8) 0.0401(7) 0.0368(7) 0.0020(6) 0.0160(6) -0.0050(6)
C4 0.0469(7) 0.0354(6) 0.0264(5) -0.0043(5) 0.0123(5) -0.0018(5)
C5 0.0501(8) 0.0398(7) 0.0273(6) 0.0012(6) 0.0120(5) -0.0001(5)
C6 0.0453(7) 0.0372(7) 0.0303(6) -0.0028(5) 0.0125(5) 0.0000(5)
C7 0.0468(7) 0.0407(7) 0.0286(6) 0.0004(6) 0.0128(5) -0.0003(5)
C8 0.0412(7) 0.0390(7) 0.0278(6) -0.0043(5) 0.0125(5) 0.0010(5)
C9 0.0402(7) 0.0416(7) 0.0292(6) -0.0010(5) 0.0138(5) 0.0011(5)
C10 0.0414(7) 0.0454(8) 0.0335(6) 0.0037(6) 0.0118(5) 0.0038(5)
C11 0.0491(8) 0.0486(8) 0.0353(7) 0.0024(6) 0.0179(6) 0.0043(6)
N5 0.0400(6) 0.0364(6) 0.0307(5) -0.0003(4) 0.0133(4) 0.0001(4)
C12 0.0688(11) 0.0371(8) 0.0521(9) -0.0016(7) 0.0243(8) 0.0000(6)

loop_
_atom_type_symbol
_atom_type_description
_atom_type_scat_dispersion_real
_atom_type_scat_dispersion_imag
_atom_type_scat_source
C C 0.0033 0.0016 'International Tables Vol C Tables 4.2.6.8 and 6.1.1.4'
H H 0.0000 0.0000 'International Tables Vol C Tables 4.2.6.8 and 6.1.1.4'
N N 0.0061 0.0033 'International Tables Vol C Tables 4.2.6.8 and 6.1.1.4'

loop_
_geom_angle_atom_site_label_1
_geom_angle_atom_site_label_2
_geom_angle_atom_site_label_3
_geom_angle
N1 C1 C2 178.84(17)
C1 C2 C3 118.35(13)
C4 C2 C1 121.18(12)
C4 C2 C3 120.45(13)
N2 C3 C2 176.64(18)
C2 C4 H4 117.4
C5 C4 C2 125.15(12)
C5 C4 H4 117.4
C4 C5 H5 117.6
C4 C5 C6 124.74(12)
C6 C5 H5 117.6
C5 C6 H6 118.3
C7 C6 C5 123.32(12)
C7 C6 H6 118.3
C6 C7 H7 117.7
C8 C7 C6 124.69(12)
C8 C7 H7 117.7
C7 C8 H8 117.9
C7 C8 C9 124.23(12)
C9 C8 H8 117.9
C8 C9 C10 119.98(12)
C8 C9 C11 122.28(12)
C11 C9 C10 117.69(13)
N3 C10 C9 177.83(16)
N4 C11 C9 179.3(2)
C12 N5 C13 109.12(15)
C12 N5 C14 112.07(14)
C12 N5 C15 111.28(15)
C12 N5 C13A 103.6(4)
C12 N5 C15A 106.9(2)
C14 N5 C13 108.31(17)
C15 N5 C13 109.50(18)
C15 N5 C14 106.48(17)
C13A N5 C15A 110.5(4)
C14A N5 C12 111.3(3)
C14A N5 C13A 113.0(4)
C14A N5 C15A 111.2(3)
N5 C12 H12A 109.5
N5 C12 H12B 109.5
N5 C12 H12C 109.5
H12A C12 H12B 109.5
H12A C12 H12C 109.5
H12B C12 H12C 109.5
N5 C13 H13A 109.5
N5 C13 H13B 109.5
N5 C13 H13C 109.5
H13A C13 H13B 109.5
H13A C13 H13C 109.5
H13B C13 H13C 109.5
N5 C14 H14A 109.5
N5 C14 H14B 109.5
N5 C14 H14C 109.5
H14A C14 H14B 109.5
H14A C14 H14C 109.5
H14B C14 H14C 109.5
N5 C15 H15A 109.5
N5 C15 H15B 109.5
N5 C15 H15C 109.5
H15A C15 H15B 109.5
H15A C15 H15C 109.5
H15B C15 H15C 109.5
N5 C13A H13D 109.5
N5 C13A H13E 109.5
N5 C13A H13F 109.5
H13D C13A H13E 109.5
H13D C13A H13F 109.5
H13E C13A H13F 109.5
N5 C14A H14D 109.5
N5 C14A H14E 109.5
N5 C14A H14F 109.5
H14D C14A H14E 109.5
H14D C14A H14F 109.5
H14E C14A H14F 109.5
N5 C15A H15D 109.5
N5 C15A H15E 109.5
N5 C15A H15F 109.5
H15D C15A H15E 109.5
H15D C15A H15F 109.5
H15E C15A H15F 109.5

loop_
_geom_bond_atom_site_label_1
_geom_bond_atom_site_label_2
_geom_bond_distance
N1 C1 1.156(2)
N2 C3 1.1481(19)
N3 C10 1.1480(18)
N4 C11 1.148(2)
C1 C2 1.414(2)
C2 C3 1.4220(19)
C2 C4 1.3929(19)
C4 H4 0.9500
C4 C5 1.382(2)
C5 H5 0.9500
C5 C6 1.387(2)
C6 H6 0.9500
C6 C7 1.386(2)
C7 H7 0.9500
C7 C8 1.3832(19)
C8 H8 0.9500
C8 C9 1.3938(19)
C9 C10 1.4225(18)
C9 C11 1.422(2)
N5 C12 1.4883(19)
N5 C13 1.511(3)
N5 C14 1.505(3)
N5 C15 1.497(3)
N5 C13A 1.495(7)
N5 C14A 1.455(5)
N5 C15A 1.496(5)
C12 H12A 0.9800
C12 H12B 0.9800
C12 H12C 0.9800
C13 H13A 0.9800
C13 H13B 0.9800
C13 H13C 0.9800
C14 H14A 0.9800
C14 H14B 0.9800
C14 H14C 0.9800
C15 H15A 0.9800
C15 H15B 0.9800
C15 H15C 0.9800
C13A H13D 0.9800
C13A H13E 0.9800
C13A H13F 0.9800
C14A H14D 0.9800
C14A H14E 0.9800
C14A H14F 0.9800
C15A H15D 0.9800
C15A H15E 0.9800
C15A H15F 0.9800

loop_
_geom_hbond_atom_site_label_D
_geom_hbond_atom_site_label_H
_geom_hbond_atom_site_label_A
_geom_hbond_site_symmetry_A
_geom_hbond_distance_DH
_geom_hbond_distance_HA
_geom_hbond_distance_DA
_geom_hbond_angle_DHA
_geom_hbond_publ_flag
C4 H4 N3 4_676 0.95 2.58 3.4819(18) 159.3 yes
C12 H12A N2 4_666 0.98 2.51 3.373(2) 147.3 yes

loop_
_geom_torsion_atom_site_label_1
_geom_torsion_atom_site_label_2
_geom_torsion_atom_site_label_3
_geom_torsion_atom_site_label_4
_geom_torsion
C1 C2 C4 C5 179.67(14)
C2 C4 C5 C6 -176.99(14)
C3 C2 C4 C5 1.4(2)
C4 C5 C6 C7 178.25(14)
C5 C6 C7 C8 -176.78(14)
C6 C7 C8 C9 175.87(14)
C7 C8 C9 C10 0.6(2)
C7 C8 C9 C11 -176.86(14)

_cod_database_fobs_code 2243065
